data_4063861
loop_
_publ_author_name
'Kong, Yong'
'Wen, Lifang'
'Song, Haibin'
'Xu, Shansheng'
'Yang, Min'
'Liu, Binyuan'
'Wang, Baiquan'

_publ_section_title
;
 Synthesis, Structures, and Norbornene Polymerization Behavior of
 Aryloxide-N-Heterocyclic Carbene Ligated Palladacycles
;
_journal_issue 1
_journal_name_full Organometallics
_journal_page_first 153
_journal_paper_doi 10.1021/om100994s
_journal_volume 30
_journal_year 2011
_chemical_formula_sum 'C32 H39 N3 O Pd'
_chemical_formula_weight 588.06
_chemical_name_systematic
; 
 ? 
;
_space_group_IT_number 15
_symmetry_cell_setting monoclinic
_symmetry_space_group_name_Hall '-C 2yc'
_symmetry_space_group_name_H-M 'C 1 2/c 1'
_atom_sites_solution_hydrogens geom
_atom_sites_solution_primary direct
_atom_sites_solution_secondary difmap
_audit_creation_method SHELXL-97
_cell_angle_alpha 90.00
_cell_angle_beta 102.60(3)
_cell_angle_gamma 90.00
_cell_formula_units_Z 8
_cell_length_a 26.790(5)
_cell_length_b 20.630(4)
_cell_length_c 10.561(2)
_cell_measurement_reflns_used 8258
_cell_measurement_temperature 113(2)
_cell_measurement_theta_max 27.964
_cell_measurement_theta_min 1.257
_cell_volume 5696(2)
_computing_cell_refinement crystalclear
_computing_data_collection 'crystalclear(Rigaku/MSC Inc., 2005)'
_computing_data_reduction crystalclear
_computing_molecular_graphics 'Bruker SHELXTL'
_computing_publication_material 'Bruker SHELXTL'
_computing_structure_refinement 'SHELXL-97 (Sheldrick, 1997)'
_computing_structure_solution 'SHELXS-97 (Sheldrick, 1990)'
_diffrn_ambient_temperature 113(2)
_diffrn_detector_area_resol_mean 7.31
_diffrn_measured_fraction_theta_full 0.995
_diffrn_measured_fraction_theta_max 0.995
_diffrn_measurement_device_type 'rigaku saturn CCD area detector'
_diffrn_measurement_method '\w and \f scans'
_diffrn_radiation_monochromator confocal
_diffrn_radiation_source 'rotating anode'
_diffrn_radiation_type MoK\a
_diffrn_radiation_wavelength 0.71073
_diffrn_reflns_av_R_equivalents 0.0377
_diffrn_reflns_av_sigmaI/netI 0.0391
_diffrn_reflns_limit_h_max 29
_diffrn_reflns_limit_h_min -31
_diffrn_reflns_limit_k_max 24
_diffrn_reflns_limit_k_min -24
_diffrn_reflns_limit_l_max 12
_diffrn_reflns_limit_l_min -7
_diffrn_reflns_number 16174
_diffrn_reflns_theta_full 25.02
_diffrn_reflns_theta_max 25.02
_diffrn_reflns_theta_min 1.26
_diffrn_standards_decay_% 0
_diffrn_standards_interval_count 0
_diffrn_standards_interval_time 0
_diffrn_standards_number 0
_exptl_absorpt_coefficient_mu 0.680
_exptl_absorpt_correction_T_max 0.9228
_exptl_absorpt_correction_T_min 0.8760
_exptl_absorpt_correction_type multi-scan
_exptl_absorpt_process_details crystalclear
_exptl_crystal_density_diffrn 1.371
_exptl_crystal_density_method 'not measured'
_exptl_crystal_F_000 2448
_exptl_crystal_size_max 0.20
_exptl_crystal_size_mid 0.16
_exptl_crystal_size_min 0.12
_refine_diff_density_max 1.389
_refine_diff_density_min -0.770
_refine_diff_density_rms 0.087
_refine_ls_extinction_method none
_refine_ls_goodness_of_fit_ref 1.073
_refine_ls_hydrogen_treatment constr
_refine_ls_matrix_type full
_refine_ls_number_parameters 342
_refine_ls_number_reflns 5018
_refine_ls_number_restraints 0
_refine_ls_restrained_S_all 1.073
_refine_ls_R_factor_all 0.0399
_refine_ls_R_factor_gt 0.0355
_refine_ls_shift/su_max 0.002
_refine_ls_shift/su_mean 0.000
_refine_ls_structure_factor_coef Fsqd
_refine_ls_weighting_details 'calc w=1/[\s^2^(Fo^2^)+(0.0472P)^2^+10.3161P] where P=(Fo^2^+2Fc^2^)/3'
_refine_ls_weighting_scheme calc
_refine_ls_wR_factor_gt 0.0855
_refine_ls_wR_factor_ref 0.0932
_reflns_number_gt 4544
_reflns_number_total 5018
_reflns_threshold_expression >2sigma(I)
_cod_data_source_file om100994s_si_001.cif
_cod_data_source_block r90610d
_cod_depositor_comments
;
The following automatic conversions were performed:

'_symmetry_cell_setting' value 'Monoclinic' changed to 'monoclinic'
according to /home/saulius/struct/CIF-dictionaries/cif_core.dic
dictionary named 'cif_core.dic' version 2.4.1 from
2010-06-29.

'_exptl_absorpt_correction_type' value 'MULTI-SCAN'
changed to 'multi-scan' according to
/home/saulius/struct/CIF-dictionaries/cif_core.dic dictionary named
'cif_core.dic' version 2.4.1 from
2010-06-29.

'_refine_ls_hydrogen_treatment' value 'CONSTR' changed
to 'constr' according to
/home/saulius/struct/CIF-dictionaries/cif_core.dic dictionary named
'cif_core.dic' version 2.4.1 from 2010-06-29.

Automatic conversion script
Id: cif_fix_values 1715 2011-07-08 13:25:40Z adriana 
;
_cod_original_sg_symbol_H-M C2/c
_cod_database_code 4063861

loop_
_symmetry_equiv_pos_as_xyz
'x, y, z'
'-x, y, -z+1/2'
'x+1/2, y+1/2, z'
'-x+1/2, y+1/2, -z+1/2'
'-x, -y, -z'
'x, -y, z-1/2'
'-x+1/2, -y+1/2, -z'
'x+1/2, -y+1/2, z-1/2'

loop_
_atom_site_label
_atom_site_type_symbol
_atom_site_fract_x
_atom_site_fract_y
_atom_site_fract_z
_atom_site_U_iso_or_equiv
_atom_site_adp_type
_atom_site_occupancy
_atom_site_symmetry_multiplicity
_atom_site_calc_flag
_atom_site_refinement_flags
Pd1 Pd 0.733030(8) 0.429485(10) 0.927470(19) 0.01326(9) Uani 1 1 d .
O1 O 0.81038(7) 0.40085(9) 0.96855(18) 0.0171(4) Uani 1 1 d .
N1 N 0.74949(8) 0.29940(11) 0.8313(2) 0.0135(5) Uani 1 1 d .
N2 N 0.67904(9) 0.29762(11) 0.8982(2) 0.0159(5) Uani 1 1 d .
N3 N 0.74798(9) 0.52441(11) 1.0093(2) 0.0172(5) Uani 1 1 d .
C1 C 0.82764(10) 0.36577(13) 0.8832(3) 0.0148(6) Uani 1 1 d .
C2 C 0.79753(10) 0.31819(13) 0.8037(3) 0.0152(6) Uani 1 1 d .
C3 C 0.81345(10) 0.28656(13) 0.7025(3) 0.0149(6) Uani 1 1 d .
H3 H 0.7915 0.2573 0.6510 0.018 Uiso 1 1 calc R
C4 C 0.86116(11) 0.29795(14) 0.6775(3) 0.0174(6) Uani 1 1 d .
C5 C 0.89336(11) 0.34004(14) 0.7633(3) 0.0196(6) Uani 1 1 d .
H5 H 0.9264 0.3463 0.7515 0.023 Uiso 1 1 calc R
C6 C 0.87904(11) 0.37304(14) 0.8651(3) 0.0172(6) Uani 1 1 d .
C7 C 0.91668(11) 0.41892(15) 0.9538(3) 0.0227(7) Uani 1 1 d .
C8 C 0.91967(13) 0.40323(17) 1.0976(3) 0.0308(8) Uani 1 1 d .
H8A H 0.8864 0.4079 1.1165 0.046 Uiso 1 1 calc R
H8B H 0.9431 0.4325 1.1509 0.046 Uiso 1 1 calc R
H8C H 0.9313 0.3595 1.1152 0.046 Uiso 1 1 calc R
C9 C 0.97139(12) 0.41168(19) 0.9321(4) 0.0373(9) Uani 1 1 d .
H9A H 0.9945 0.4369 0.9955 0.056 Uiso 1 1 calc R
H9B H 0.9725 0.4267 0.8467 0.056 Uiso 1 1 calc R
H9C H 0.9813 0.3669 0.9406 0.056 Uiso 1 1 calc R
C10 C 0.89906(12) 0.48916(15) 0.9234(3) 0.0287(7) Uani 1 1 d .
H10A H 0.8639 0.4934 0.9288 0.043 Uiso 1 1 calc R
H10B H 0.9025 0.5002 0.8374 0.043 Uiso 1 1 calc R
H10C H 0.9198 0.5178 0.9849 0.043 Uiso 1 1 calc R
C11 C 0.87967(11) 0.26814(14) 0.5627(3) 0.0183(6) Uani 1 1 d .
C12 C 0.88657(13) 0.32240(15) 0.4676(3) 0.0264(7) Uani 1 1 d .
H12A H 0.9111 0.3533 0.5116 0.040 Uiso 1 1 calc R
H12B H 0.8544 0.3437 0.4359 0.040 Uiso 1 1 calc R
H12C H 0.8985 0.3040 0.3960 0.040 Uiso 1 1 calc R
C13 C 0.93111(12) 0.23337(17) 0.6095(3) 0.0271(7) Uani 1 1 d .
H13A H 0.9564 0.2641 0.6505 0.041 Uiso 1 1 calc R
H13B H 0.9416 0.2141 0.5366 0.041 Uiso 1 1 calc R
H13C H 0.9275 0.2002 0.6705 0.041 Uiso 1 1 calc R
C14 C 0.84111(12) 0.21854(16) 0.4899(3) 0.0248(7) Uani 1 1 d .
H14A H 0.8541 0.1999 0.4203 0.037 Uiso 1 1 calc R
H14B H 0.8092 0.2398 0.4553 0.037 Uiso 1 1 calc R
H14C H 0.8359 0.1849 0.5486 0.037 Uiso 1 1 calc R
C15 C 0.73288(10) 0.23532(13) 0.8258(3) 0.0153(6) Uani 1 1 d .
H15 H 0.7493 0.1999 0.7985 0.018 Uiso 1 1 calc R
C16 C 0.68916(11) 0.23390(13) 0.8670(3) 0.0161(6) Uani 1 1 d .
H16 H 0.6693 0.1976 0.8736 0.019 Uiso 1 1 calc R
C17 C 0.71648(10) 0.33879(14) 0.8768(2) 0.0141(6) Uani 1 1 d .
C18 C 0.63578(11) 0.31425(14) 0.9519(3) 0.0186(6) Uani 1 1 d .
C19 C 0.58786(12) 0.29085(16) 0.8925(3) 0.0273(7) Uani 1 1 d .
H19 H 0.5840 0.2639 0.8204 0.033 Uiso 1 1 calc R
C20 C 0.54569(14) 0.30805(19) 0.9415(4) 0.0403(9) Uani 1 1 d .
H20 H 0.5134 0.2923 0.9029 0.048 Uiso 1 1 calc R
C21 C 0.55168(14) 0.34874(18) 1.0481(4) 0.0386(9) Uani 1 1 d .
H21 H 0.5233 0.3607 1.0799 0.046 Uiso 1 1 calc R
C22 C 0.59954(13) 0.37177(16) 1.1077(3) 0.0303(8) Uani 1 1 d .
H22 H 0.6032 0.3993 1.1788 0.036 Uiso 1 1 calc R
C23 C 0.64202(12) 0.35366(15) 1.0611(3) 0.0220(6) Uani 1 1 d .
H23 H 0.6745 0.3678 1.1025 0.026 Uiso 1 1 calc R
C24 C 0.66205(11) 0.46372(14) 0.8847(3) 0.0161(6) Uani 1 1 d .
C25 C 0.61983(11) 0.44258(14) 0.7907(3) 0.0185(6) Uani 1 1 d .
H25 H 0.6239 0.4084 0.7364 0.022 Uiso 1 1 calc R
C26 C 0.57218(11) 0.47142(15) 0.7768(3) 0.0214(6) Uani 1 1 d .
H26 H 0.5447 0.4561 0.7142 0.026 Uiso 1 1 calc R
C27 C 0.56527(11) 0.52288(15) 0.8555(3) 0.0228(7) Uani 1 1 d .
H27 H 0.5331 0.5413 0.8478 0.027 Uiso 1 1 calc R
C28 C 0.60686(11) 0.54690(14) 0.9464(3) 0.0196(6) Uani 1 1 d .
H28 H 0.6027 0.5823 0.9976 0.024 Uiso 1 1 calc R
C29 C 0.65471(11) 0.51772(14) 0.9605(3) 0.0173(6) Uani 1 1 d .
C30 C 0.70130(11) 0.53932(14) 1.0596(3) 0.0188(6) Uani 1 1 d .
H30A H 0.6994 0.5855 1.0750 0.023 Uiso 1 1 calc R
H30B H 0.7028 0.5168 1.1409 0.023 Uiso 1 1 calc R
C31 C 0.75338(13) 0.57380(14) 0.9113(3) 0.0226(7) Uani 1 1 d .
H31A H 0.7593 0.6155 0.9522 0.034 Uiso 1 1 calc R
H31B H 0.7226 0.5752 0.8448 0.034 Uiso 1 1 calc R
H31C H 0.7817 0.5627 0.8734 0.034 Uiso 1 1 calc R
C32 C 0.79411(11) 0.52645(16) 1.1176(3) 0.0234(7) Uani 1 1 d .
H32A H 0.8239 0.5160 1.0849 0.035 Uiso 1 1 calc R
H32B H 0.7904 0.4955 1.1828 0.035 Uiso 1 1 calc R
H32C H 0.7978 0.5691 1.1547 0.035 Uiso 1 1 calc R

loop_
_atom_site_aniso_label
_atom_site_aniso_U_11
_atom_site_aniso_U_22
_atom_site_aniso_U_33
_atom_site_aniso_U_23
_atom_site_aniso_U_13
_atom_site_aniso_U_12
Pd1 0.01303(14) 0.01241(14) 0.01490(14) -0.00134(7) 0.00423(9) -0.00016(8)
O1 0.0162(10) 0.0166(10) 0.0190(10) -0.0034(8) 0.0052(8) 0.0013(8)
N1 0.0133(12) 0.0131(12) 0.0144(11) -0.0003(9) 0.0040(9) -0.0022(9)
N2 0.0148(12) 0.0167(12) 0.0176(12) -0.0005(9) 0.0065(9) -0.0024(10)
N3 0.0179(13) 0.0155(13) 0.0180(12) -0.0022(9) 0.0035(10) -0.0008(10)
C1 0.0165(14) 0.0118(14) 0.0155(14) 0.0017(10) 0.0021(11) 0.0016(11)
C2 0.0128(14) 0.0153(14) 0.0178(14) 0.0020(11) 0.0044(11) -0.0005(11)
C3 0.0153(14) 0.0132(14) 0.0153(13) 0.0014(10) 0.0014(11) -0.0013(11)
C4 0.0159(14) 0.0170(15) 0.0201(15) 0.0004(11) 0.0056(11) 0.0028(12)
C5 0.0115(14) 0.0212(15) 0.0274(16) -0.0015(12) 0.0071(11) -0.0015(12)
C6 0.0148(14) 0.0158(14) 0.0210(15) 0.0003(11) 0.0039(11) -0.0004(11)
C7 0.0138(15) 0.0229(16) 0.0325(18) -0.0066(13) 0.0072(13) -0.0013(12)
C8 0.0233(17) 0.0312(19) 0.0334(18) -0.0094(14) -0.0034(14) -0.0061(14)
C9 0.0160(17) 0.040(2) 0.056(2) -0.0238(18) 0.0080(15) -0.0101(15)
C10 0.0246(17) 0.0212(17) 0.0421(19) -0.0051(14) 0.0114(14) -0.0075(14)
C11 0.0176(15) 0.0190(15) 0.0195(15) -0.0012(11) 0.0069(11) 0.0023(12)
C12 0.0303(18) 0.0251(17) 0.0276(17) 0.0001(13) 0.0143(13) -0.0010(14)
C13 0.0212(17) 0.0349(19) 0.0275(17) -0.0039(14) 0.0104(13) 0.0064(14)
C14 0.0268(17) 0.0269(17) 0.0221(16) -0.0095(12) 0.0084(13) -0.0014(13)
C15 0.0174(14) 0.0112(13) 0.0160(14) -0.0022(10) 0.0012(11) -0.0015(11)
C16 0.0195(15) 0.0107(13) 0.0182(14) -0.0025(10) 0.0045(11) -0.0052(11)
C17 0.0106(13) 0.0185(14) 0.0130(13) 0.0007(10) 0.0022(10) 0.0001(11)
C18 0.0172(15) 0.0182(15) 0.0237(15) 0.0019(11) 0.0113(12) -0.0002(12)
C19 0.0216(17) 0.0264(17) 0.0362(18) -0.0061(14) 0.0113(13) -0.0076(13)
C20 0.0220(18) 0.046(2) 0.058(2) -0.0080(18) 0.0197(16) -0.0088(16)
C21 0.032(2) 0.037(2) 0.057(2) -0.0009(17) 0.0332(18) 0.0043(16)
C22 0.037(2) 0.0292(18) 0.0303(18) 0.0005(14) 0.0204(15) 0.0036(15)
C23 0.0267(17) 0.0206(16) 0.0210(15) 0.0029(12) 0.0106(12) 0.0019(13)
C24 0.0192(15) 0.0161(14) 0.0148(14) 0.0034(11) 0.0073(11) 0.0001(12)
C25 0.0218(16) 0.0191(15) 0.0162(15) -0.0004(11) 0.0071(12) -0.0004(12)
C26 0.0168(15) 0.0280(17) 0.0185(15) 0.0020(12) 0.0018(11) -0.0007(12)
C27 0.0172(15) 0.0287(17) 0.0231(16) 0.0046(12) 0.0055(12) 0.0052(13)
C28 0.0237(16) 0.0181(15) 0.0184(15) 0.0002(11) 0.0078(12) 0.0036(13)
C29 0.0209(15) 0.0191(15) 0.0143(14) 0.0013(11) 0.0089(11) -0.0019(12)
C30 0.0193(15) 0.0191(15) 0.0194(15) -0.0021(11) 0.0071(11) 0.0020(12)
C31 0.0254(17) 0.0171(16) 0.0262(17) 0.0022(11) 0.0078(13) -0.0021(12)
C32 0.0195(16) 0.0251(17) 0.0234(16) -0.0081(12) 0.0002(12) -0.0005(13)

loop_
_atom_type_symbol
_atom_type_description
_atom_type_scat_dispersion_real
_atom_type_scat_dispersion_imag
_atom_type_scat_source
C C 0.0033 0.0016 'International Tables Vol C Tables 4.2.6.8 and 6.1.1.4'
H H 0.0000 0.0000 'International Tables Vol C Tables 4.2.6.8 and 6.1.1.4'
N N 0.0061 0.0033 'International Tables Vol C Tables 4.2.6.8 and 6.1.1.4'
O O 0.0106 0.0060 'International Tables Vol C Tables 4.2.6.8 and 6.1.1.4'
Pd Pd -0.9988 1.0072 'International Tables Vol C Tables 4.2.6.8 and 6.1.1.4'

loop_
_geom_angle_atom_site_label_1
_geom_angle_atom_site_label_2
_geom_angle_atom_site_label_3
_geom_angle
C17 Pd1 C24 97.38(11)
C17 Pd1 O1 86.71(9)
C24 Pd1 O1 175.18(9)
C17 Pd1 N3 171.44(10)
C24 Pd1 N3 81.50(11)
O1 Pd1 N3 94.83(8)
C1 O1 Pd1 119.34(17)
C17 N1 C15 110.8(2)
C17 N1 C2 126.2(2)
C15 N1 C2 122.8(2)
C17 N2 C16 111.0(2)
C17 N2 C18 126.8(2)
C16 N2 C18 122.2(2)
C31 N3 C32 109.0(2)
C31 N3 C30 108.9(2)
C32 N3 C30 109.9(2)
C31 N3 Pd1 112.62(17)
C32 N3 Pd1 112.72(17)
C30 N3 Pd1 103.55(17)
O1 C1 C2 123.0(2)
O1 C1 C6 121.5(2)
C2 C1 C6 115.4(2)
C3 C2 C1 123.1(3)
C3 C2 N1 117.8(2)
C1 C2 N1 119.0(2)
C4 C3 C2 121.2(3)
C4 C3 H3 119.4
C2 C3 H3 119.4
C3 C4 C5 116.4(3)
C3 C4 C11 123.7(3)
C5 C4 C11 119.9(2)
C6 C5 C4 124.4(3)
C6 C5 H5 117.8
C4 C5 H5 117.8
C5 C6 C1 118.9(3)
C5 C6 C7 120.9(2)
C1 C6 C7 120.1(2)
C10 C7 C8 110.6(3)
C10 C7 C9 108.6(3)
C8 C7 C9 106.3(3)
C10 C7 C6 108.7(2)
C8 C7 C6 110.9(2)
C9 C7 C6 111.6(2)
C7 C8 H8A 109.5
C7 C8 H8B 109.5
H8A C8 H8B 109.5
C7 C8 H8C 109.5
H8A C8 H8C 109.5
H8B C8 H8C 109.5
C7 C9 H9A 109.5
C7 C9 H9B 109.5
H9A C9 H9B 109.5
C7 C9 H9C 109.5
H9A C9 H9C 109.5
H9B C9 H9C 109.5
C7 C10 H10A 109.5
C7 C10 H10B 109.5
H10A C10 H10B 109.5
C7 C10 H10C 109.5
H10A C10 H10C 109.5
H10B C10 H10C 109.5
C4 C11 C14 111.4(2)
C4 C11 C13 110.8(2)
C14 C11 C13 108.0(3)
C4 C11 C12 109.2(2)
C14 C11 C12 108.7(2)
C13 C11 C12 108.8(2)
C11 C12 H12A 109.5
C11 C12 H12B 109.5
H12A C12 H12B 109.5
C11 C12 H12C 109.5
H12A C12 H12C 109.5
H12B C12 H12C 109.5
C11 C13 H13A 109.5
C11 C13 H13B 109.5
H13A C13 H13B 109.5
C11 C13 H13C 109.5
H13A C13 H13C 109.5
H13B C13 H13C 109.5
C11 C14 H14A 109.5
C11 C14 H14B 109.5
H14A C14 H14B 109.5
C11 C14 H14C 109.5
H14A C14 H14C 109.5
H14B C14 H14C 109.5
C16 C15 N1 107.6(2)
C16 C15 H15 126.2
N1 C15 H15 126.2
C15 C16 N2 106.6(2)
C15 C16 H16 126.7
N2 C16 H16 126.7
N1 C17 N2 104.1(2)
N1 C17 Pd1 122.49(19)
N2 C17 Pd1 132.3(2)
C19 C18 C23 120.7(3)
C19 C18 N2 119.0(3)
C23 C18 N2 120.3(3)
C18 C19 C20 119.4(3)
C18 C19 H19 120.3
C20 C19 H19 120.3
C21 C20 C19 119.9(3)
C21 C20 H20 120.0
C19 C20 H20 120.0
C22 C21 C20 120.6(3)
C22 C21 H21 119.7
C20 C21 H21 119.7
C21 C22 C23 119.8(3)
C21 C22 H22 120.1
C23 C22 H22 120.1
C22 C23 C18 119.5(3)
C22 C23 H23 120.3
C18 C23 H23 120.3
C25 C24 C29 117.2(3)
C25 C24 Pd1 129.4(2)
C29 C24 Pd1 113.4(2)
C26 C25 C24 121.6(3)
C26 C25 H25 119.2
C24 C25 H25 119.2
C27 C26 C25 120.4(3)
C27 C26 H26 119.8
C25 C26 H26 119.8
C26 C27 C28 119.6(3)
C26 C27 H27 120.2
C28 C27 H27 120.2
C27 C28 C29 119.9(3)
C27 C28 H28 120.1
C29 C28 H28 120.1
C28 C29 C24 121.3(3)
C28 C29 C30 123.2(3)
C24 C29 C30 115.5(2)
N3 C30 C29 108.8(2)
N3 C30 H30A 109.9
C29 C30 H30A 109.9
N3 C30 H30B 109.9
C29 C30 H30B 109.9
H30A C30 H30B 108.3
N3 C31 H31A 109.5
N3 C31 H31B 109.5
H31A C31 H31B 109.5
N3 C31 H31C 109.5
H31A C31 H31C 109.5
H31B C31 H31C 109.5
N3 C32 H32A 109.5
N3 C32 H32B 109.5
H32A C32 H32B 109.5
N3 C32 H32C 109.5
H32A C32 H32C 109.5
H32B C32 H32C 109.5

loop_
_geom_bond_atom_site_label_1
_geom_bond_atom_site_label_2
_geom_bond_distance
Pd1 C17 1.970(3)
Pd1 C24 1.986(3)
Pd1 O1 2.107(2)
Pd1 N3 2.143(2)
O1 C1 1.316(3)
N1 C17 1.363(3)
N1 C15 1.392(3)
N1 C2 1.433(3)
N2 C17 1.370(4)
N2 C16 1.396(4)
N2 C18 1.439(3)
N3 C31 1.482(4)
N3 C32 1.490(4)
N3 C30 1.493(4)
C1 C2 1.422(4)
C1 C6 1.439(4)
C2 C3 1.397(4)
C3 C4 1.380(4)
C3 H3 0.9300
C4 C5 1.407(4)
C4 C11 1.535(4)
C5 C6 1.395(4)
C5 H5 0.9300
C6 C7 1.542(4)
C7 C10 1.536(4)
C7 C8 1.538(5)
C7 C9 1.539(4)
C8 H8A 0.9600
C8 H8B 0.9600
C8 H8C 0.9600
C9 H9A 0.9600
C9 H9B 0.9600
C9 H9C 0.9600
C10 H10A 0.9600
C10 H10B 0.9600
C10 H10C 0.9600
C11 C14 1.536(4)
C11 C13 1.536(4)
C11 C12 1.542(4)
C12 H12A 0.9600
C12 H12B 0.9600
C12 H12C 0.9600
C13 H13A 0.9600
C13 H13B 0.9600
C13 H13C 0.9600
C14 H14A 0.9600
C14 H14B 0.9600
C14 H14C 0.9600
C15 C16 1.336(4)
C15 H15 0.9300
C16 H16 0.9300
C18 C19 1.387(4)
C18 C23 1.391(4)
C19 C20 1.388(5)
C19 H19 0.9300
C20 C21 1.385(5)
C20 H20 0.9300
C21 C22 1.383(5)
C21 H21 0.9300
C22 C23 1.386(4)
C22 H22 0.9300
C23 H23 0.9300
C24 C25 1.402(4)
C24 C29 1.411(4)
C25 C26 1.387(4)
C25 H25 0.9300
C26 C27 1.386(4)
C26 H26 0.9300
C27 C28 1.393(4)
C27 H27 0.9300
C28 C29 1.394(4)
C28 H28 0.9300
C29 C30 1.510(4)
C30 H30A 0.9700
C30 H30B 0.9700
C31 H31A 0.9600
C31 H31B 0.9600
C31 H31C 0.9600
C32 H32A 0.9600
C32 H32B 0.9600
C32 H32C 0.9600

loop_
_geom_torsion_atom_site_label_1
_geom_torsion_atom_site_label_2
_geom_torsion_atom_site_label_3
_geom_torsion_atom_site_label_4
_geom_torsion
C17 Pd1 O1 C1 47.5(2)
C24 Pd1 O1 C1 -100.7(11)
N3 Pd1 O1 C1 -140.98(19)
C17 Pd1 N3 C31 -166.0(6)
C24 Pd1 N3 C31 -82.9(2)
O1 Pd1 N3 C31 93.9(2)
C17 Pd1 N3 C32 70.2(7)
C24 Pd1 N3 C32 153.2(2)
O1 Pd1 N3 C32 -29.93(19)
C17 Pd1 N3 C30 -48.6(7)
C24 Pd1 N3 C30 34.50(17)
O1 Pd1 N3 C30 -148.65(16)
Pd1 O1 C1 C2 -34.7(3)
Pd1 O1 C1 C6 145.7(2)
O1 C1 C2 C3 172.0(3)
C6 C1 C2 C3 -8.5(4)
O1 C1 C2 N1 -10.8(4)
C6 C1 C2 N1 168.8(2)
C17 N1 C2 C3 -147.6(3)
C15 N1 C2 C3 38.7(4)
C17 N1 C2 C1 35.0(4)
C15 N1 C2 C1 -138.7(3)
C1 C2 C3 C4 3.0(4)
N1 C2 C3 C4 -174.3(2)
C2 C3 C4 C5 3.3(4)
C2 C3 C4 C11 -176.0(3)
C3 C4 C5 C6 -3.9(4)
C11 C4 C5 C6 175.5(3)
C4 C5 C6 C1 -1.9(4)
C4 C5 C6 C7 -179.3(3)
O1 C1 C6 C5 -172.7(3)
C2 C1 C6 C5 7.7(4)
O1 C1 C6 C7 4.8(4)
C2 C1 C6 C7 -174.8(2)
C5 C6 C7 C10 108.5(3)
C1 C6 C7 C10 -68.9(3)
C5 C6 C7 C8 -129.6(3)
C1 C6 C7 C8 53.0(4)
C5 C6 C7 C9 -11.3(4)
C1 C6 C7 C9 171.2(3)
C3 C4 C11 C14 -6.6(4)
C5 C4 C11 C14 174.1(3)
C3 C4 C11 C13 -126.7(3)
C5 C4 C11 C13 54.0(4)
C3 C4 C11 C12 113.5(3)
C5 C4 C11 C12 -65.8(3)
C17 N1 C15 C16 0.4(3)
C2 N1 C15 C16 174.9(2)
N1 C15 C16 N2 -0.2(3)
C17 N2 C16 C15 -0.1(3)
C18 N2 C16 C15 -177.1(2)
C15 N1 C17 N2 -0.4(3)
C2 N1 C17 N2 -174.7(2)
C15 N1 C17 Pd1 168.83(18)
C2 N1 C17 Pd1 -5.5(4)
C16 N2 C17 N1 0.3(3)
C18 N2 C17 N1 177.2(2)
C16 N2 C17 Pd1 -167.4(2)
C18 N2 C17 Pd1 9.5(4)
C24 Pd1 C17 N1 150.1(2)
O1 Pd1 C17 N1 -27.3(2)
N3 Pd1 C17 N1 -128.0(6)
C24 Pd1 C17 N2 -44.0(3)
O1 Pd1 C17 N2 138.5(3)
N3 Pd1 C17 N2 37.9(8)
C17 N2 C18 C19 134.3(3)
C16 N2 C18 C19 -49.2(4)
C17 N2 C18 C23 -45.2(4)
C16 N2 C18 C23 131.4(3)
C23 C18 C19 C20 1.2(5)
N2 C18 C19 C20 -178.3(3)
C18 C19 C20 C21 0.6(6)
C19 C20 C21 C22 -1.0(6)
C20 C21 C22 C23 -0.5(5)
C21 C22 C23 C18 2.2(5)
C19 C18 C23 C22 -2.6(5)
N2 C18 C23 C22 176.9(3)
C17 Pd1 C24 C25 -29.2(3)
O1 Pd1 C24 C25 118.7(10)
N3 Pd1 C24 C25 159.4(3)
C17 Pd1 C24 C29 151.8(2)
O1 Pd1 C24 C29 -60.3(11)
N3 Pd1 C24 C29 -19.60(19)
C29 C24 C25 C26 -3.0(4)
Pd1 C24 C25 C26 178.1(2)
C24 C25 C26 C27 0.7(4)
C25 C26 C27 C28 2.0(4)
C26 C27 C28 C29 -2.1(4)
C27 C28 C29 C24 -0.3(4)
C27 C28 C29 C30 -177.9(3)
C25 C24 C29 C28 2.8(4)
Pd1 C24 C29 C28 -178.1(2)
C25 C24 C29 C30 -179.4(2)
Pd1 C24 C29 C30 -0.3(3)
C31 N3 C30 C29 77.5(3)
C32 N3 C30 C29 -163.2(2)
Pd1 N3 C30 C29 -42.5(2)
C28 C29 C30 N3 -151.5(3)
C24 C29 C30 N3 30.8(3)
